data_4120762
loop_
_publ_author_name
'Fatemah Habib'
'Gabriel Brunet'
'Veacheslav Vieru'
'Ilia Korobkov'
'Liviu F. Chibotaru'
'Muralee Murugesu'

_publ_section_title
;
 Significant Enhancement of Energy Barriers in Dinuclear Dysprosium
 Single-Molecule Magnets Through Electron-Withdrawing Effects
;
_journal_name_full 'Journal of the American Chemical Society'
_journal_page_first 13242
_journal_page_last 13245
_journal_paper_doi 10.1021/ja404846s
_journal_volume 135
_journal_year 2013
_chemical_formula_sum 'C22.25 H25 Cl2 Dy N3 O6.25'
_chemical_formula_weight 667.85
_chemical_name_systematic
; 
 ? 
;
_space_group_IT_number 2
_symmetry_cell_setting triclinic
_symmetry_space_group_name_Hall '-P 1'
_symmetry_space_group_name_H-M 'P -1'
_atom_sites_solution_hydrogens geom
_atom_sites_solution_primary direct
_atom_sites_solution_secondary difmap
_audit_creation_method SHELXL-97
_cell_angle_alpha 96.122(2)
_cell_angle_beta 109.199(2)
_cell_angle_gamma 118.713(2)
_cell_formula_units_Z 2
_cell_length_a 11.1610(6)
_cell_length_b 11.5902(6)
_cell_length_c 12.2363(7)
_cell_measurement_reflns_used 9979
_cell_measurement_temperature 200(2)
_cell_measurement_theta_max 28.34
_cell_measurement_theta_min 3.02
_cell_volume 1242.30(13)
_computing_cell_refinement 'APEX II, Bruker (2009)'
_computing_data_collection 'APEX II, Bruker (2009)'
_computing_data_reduction 'XPREP, Bruker (2009)'
_computing_molecular_graphics 'SHELXTL, Bruker (2004)'
_computing_publication_material 'SHELXTL, Bruker (2004)'
_computing_structure_refinement 'SHELXL-97 (Sheldrick, 2008)'
_computing_structure_solution 'SHELXS-97 (Sheldrick, 2008)'
_diffrn_ambient_temperature 200(2)
_diffrn_measured_fraction_theta_full 0.975
_diffrn_measured_fraction_theta_max 0.975
_diffrn_measurement_device_type 'Bruker APEX-II CCD'
_diffrn_measurement_method '\f and \w scans'
_diffrn_radiation_monochromator graphite
_diffrn_radiation_source 'fine-focus sealed tube'
_diffrn_radiation_type MoK\a
_diffrn_radiation_wavelength 0.71073
_diffrn_reflns_av_R_equivalents 0.0141
_diffrn_reflns_av_sigmaI/netI 0.0160
_diffrn_reflns_limit_h_max 14
_diffrn_reflns_limit_h_min -14
_diffrn_reflns_limit_k_max 15
_diffrn_reflns_limit_k_min -15
_diffrn_reflns_limit_l_max 16
_diffrn_reflns_limit_l_min -16
_diffrn_reflns_number 16397
_diffrn_reflns_theta_full 28.34
_diffrn_reflns_theta_max 28.34
_diffrn_reflns_theta_min 1.86
_exptl_absorpt_coefficient_mu 3.266
_exptl_absorpt_correction_T_max 0.9375
_exptl_absorpt_correction_T_min 0.2920
_exptl_absorpt_correction_type multi-scan
_exptl_absorpt_process_details 'SADABS, Bruker (2003)'
_exptl_crystal_colour yellow
_exptl_crystal_density_diffrn 1.785
_exptl_crystal_density_meas ?
_exptl_crystal_description block
_exptl_crystal_F_000 659
_exptl_crystal_size_max 0.50
_exptl_crystal_size_mid 0.03
_exptl_crystal_size_min 0.02
_refine_diff_density_max 1.384
_refine_diff_density_min -0.830
_refine_diff_density_rms 0.080
_refine_ls_extinction_method none
_refine_ls_goodness_of_fit_ref 1.040
_refine_ls_hydrogen_treatment constr
_refine_ls_matrix_type full
_refine_ls_number_parameters 314
_refine_ls_number_reflns 6054
_refine_ls_number_restraints 1
_refine_ls_restrained_S_all 1.078
_refine_ls_R_factor_all 0.0202
_refine_ls_R_factor_gt 0.0185
_refine_ls_shift/su_max 0.002
_refine_ls_shift/su_mean 0.000
_refine_ls_structure_factor_coef Fsqd
_refine_ls_weighting_details 'calc w=1/[\s^2^(Fo^2^)+(0.0283P)^2^+0.7816P] where P=(Fo^2^+2Fc^2^)/3'
_refine_ls_weighting_scheme calc
_refine_ls_wR_factor_gt 0.0466
_refine_ls_wR_factor_ref 0.0476
_reflns_number_gt 5745
_reflns_number_total 6054
_reflns_threshold_expression >2sigma(I)
_cod_data_source_file ja404846s_AcCl2.cif
_cod_data_source_block mm251
_cod_depositor_comments
;
The following automatic conversions were performed:

'_exptl_crystal_density_meas' value 'n/a' was changed to '?' - the
value is perceived as not measured.

Automatic conversion script
Id: cif_fix_values 3008 2015-01-20 13:52:24Z robertas 
;
_cod_original_cell_volume 1242.30(12)
_cod_database_code 4120762

loop_
_symmetry_equiv_pos_as_xyz
'x, y, z'
'-x, -y, -z'

loop_
_atom_site_label
_atom_site_type_symbol
_atom_site_fract_x
_atom_site_fract_y
_atom_site_fract_z
_atom_site_U_iso_or_equiv
_atom_site_adp_type
_atom_site_occupancy
_atom_site_symmetry_multiplicity
_atom_site_calc_flag
_atom_site_refinement_flags
_atom_site_disorder_assembly
_atom_site_disorder_group
Dy1 Dy 0.696559(9) 0.531577(9) 0.567947(8) 0.01862(4) Uani 1 1 d . . .
Cl1 Cl 1.27586(8) 0.82770(9) 0.89317(8) 0.0598(2) Uani 1 1 d . . .
Cl2 Cl 1.07752(15) 0.68770(17) 1.00242(9) 0.0976(4) Uani 1 1 d . . .
O2 O 0.77487(18) 0.67974(16) 0.47103(15) 0.0270(3) Uani 1 1 d . . .
O1 O 0.8222(2) 0.90550(18) 0.40723(18) 0.0372(4) Uani 1 1 d . . .
O3 O 0.54923(16) 0.61848(15) 0.59047(13) 0.0204(3) Uani 1 1 d . . .
O4 O 0.60339(19) 0.88471(17) 0.63212(16) 0.0332(4) Uani 1 1 d . . .
O5 O 0.95170(19) 0.60268(19) 0.71203(16) 0.0379(4) Uani 1 1 d . . .
O6 O 0.87542(19) 0.73701(19) 0.75533(16) 0.0351(4) Uani 1 1 d . . .
N1 N 0.7756(2) 0.4354(2) 0.42945(17) 0.0259(4) Uani 1 1 d . . .
N2 N 0.6798(2) 0.3095(2) 0.59044(18) 0.0277(4) Uani 1 1 d . . .
H2A H 0.5862 0.2360 0.5302 0.033 Uiso 1 1 calc R . .
N3 N 0.5885(2) 0.4388(2) 0.71819(18) 0.0283(4) Uani 1 1 d . . .
C2 C 0.8012(2) 0.6911(2) 0.3748(2) 0.0249(4) Uani 1 1 d . . .
C4 C 0.8237(3) 0.8087(3) 0.3345(2) 0.0310(5) Uani 1 1 d . . .
C5 C 0.8446(3) 0.8193(3) 0.2307(2) 0.0396(6) Uani 1 1 d . . .
H5A H 0.8566 0.8970 0.2049 0.047 Uiso 1 1 calc R . .
C6 C 0.8485(3) 0.7176(3) 0.1624(3) 0.0439(6) Uani 1 1 d . . .
H6A H 0.8609 0.7252 0.0897 0.053 Uiso 1 1 calc R . .
C7 C 0.8342(3) 0.6075(3) 0.2010(2) 0.0381(6) Uani 1 1 d . . .
H7A H 0.8400 0.5398 0.1559 0.046 Uiso 1 1 calc R . .
C8 C 0.8111(2) 0.5922(3) 0.3065(2) 0.0281(4) Uani 1 1 d . . .
C9 C 0.8044(2) 0.4752(2) 0.3425(2) 0.0288(5) Uani 1 1 d . . .
H9A H 0.8239 0.4212 0.2957 0.035 Uiso 1 1 calc R . .
C11 C 0.7821(3) 0.3134(3) 0.4427(2) 0.0327(5) Uani 1 1 d . . .
H11B H 0.8699 0.3226 0.4316 0.039 Uiso 1 1 calc R . .
H11A H 0.6887 0.2285 0.3788 0.039 Uiso 1 1 calc R . .
C12 C 0.7970(3) 0.3005(3) 0.5670(2) 0.0340(5) Uani 1 1 d . . .
H12A H 0.7842 0.2105 0.5704 0.041 Uiso 1 1 calc R . .
H12B H 0.8991 0.3759 0.6302 0.041 Uiso 1 1 calc R . .
C14 C 0.6841(3) 0.2912(3) 0.7080(2) 0.0375(6) Uani 1 1 d . . .
H14A H 0.7853 0.3627 0.7749 0.045 Uiso 1 1 calc R . .
H14B H 0.6651 0.1986 0.7086 0.045 Uiso 1 1 calc R . .
C15 C 0.5639(3) 0.3044(3) 0.7264(3) 0.0385(6) Uani 1 1 d . . .
H15A H 0.4622 0.2282 0.6633 0.046 Uiso 1 1 calc R . .
H15B H 0.5687 0.2975 0.8075 0.046 Uiso 1 1 calc R . .
C17 C 0.5570(3) 0.4977(3) 0.7883(2) 0.0302(5) Uani 1 1 d . . .
H17A H 0.5224 0.4515 0.8416 0.036 Uiso 1 1 calc R . .
C18 C 0.5691(2) 0.6290(2) 0.7941(2) 0.0267(4) Uani 1 1 d . . .
C19 C 0.5738(3) 0.6964(3) 0.8993(2) 0.0353(5) Uani 1 1 d . . .
H19A H 0.5652 0.6532 0.9606 0.042 Uiso 1 1 calc R . .
C20 C 0.5719(2) 0.6869(2) 0.69862(19) 0.0227(4) Uani 1 1 d . . .
C21 C 0.5954(2) 0.8198(2) 0.7199(2) 0.0273(4) Uani 1 1 d . . .
C23 C 0.6032(3) 0.8851(3) 0.8258(2) 0.0359(6) Uani 1 1 d . . .
H23A H 0.6175 0.9740 0.8371 0.043 Uiso 1 1 calc R . .
C24 C 0.5904(3) 0.8229(3) 0.9157(2) 0.0409(6) Uani 1 1 d . . .
H24A H 0.5931 0.8671 0.9873 0.049 Uiso 1 1 calc R . .
C25 C 1.1070(3) 0.7860(3) 0.9043(2) 0.0419(6) Uani 1 1 d . . .
H25A H 1.1162 0.8740 0.9377 0.050 Uiso 1 1 calc R . .
C26 C 0.9683(2) 0.7023(2) 0.7802(2) 0.0266(4) Uani 1 1 d . . .
C29 C 0.8557(4) 1.0295(3) 0.3765(3) 0.0488(7) Uani 1 1 d . . .
H29A H 0.8521 1.0911 0.4350 0.073 Uiso 1 1 calc R . .
H29B H 0.7806 1.0061 0.2940 0.073 Uiso 1 1 calc R . .
H29C H 0.9573 1.0766 0.3794 0.073 Uiso 1 1 calc R . .
C30 C 0.7475(4) 0.9438(3) 0.6277(3) 0.0514(8) Uani 1 1 d . . .
H30A H 0.7476 0.9885 0.5641 0.077 Uiso 1 1 calc R . .
H30B H 0.7647 0.8703 0.6090 0.077 Uiso 1 1 calc R . .
H30C H 0.8284 1.0128 0.7069 0.077 Uiso 1 1 calc R . .
O7 O 0.9924(15) 0.9985(15) 0.9228(12) 0.083(3) Uiso 0.25 1 d PD A -1
H7B H 0.9920 0.9257 0.9217 0.124 Uiso 0.25 1 calc PR A -1
C31 C 1.045(2) 1.0626(19) 1.0150(17) 0.083(3) Uiso 0.25 1 d PD A -1
H31A H 1.1342 1.1519 1.0282 0.124 Uiso 0.25 1 calc PR A -1
H31B H 1.0755 1.0166 1.0703 0.124 Uiso 0.25 1 calc PR A -1
H31C H 0.9724 1.0781 1.0313 0.124 Uiso 0.25 1 calc PR A -1

loop_
_atom_site_aniso_label
_atom_site_aniso_U_11
_atom_site_aniso_U_22
_atom_site_aniso_U_33
_atom_site_aniso_U_23
_atom_site_aniso_U_13
_atom_site_aniso_U_12
Dy1 0.01645(5) 0.01832(5) 0.01923(5) 0.00424(3) 0.00549(4) 0.01008(4)
Cl1 0.0245(3) 0.0600(5) 0.0598(5) -0.0172(4) 0.0013(3) 0.0171(3)
Cl2 0.0926(8) 0.1592(13) 0.0421(5) 0.0518(7) 0.0243(5) 0.0693(9)
O2 0.0307(8) 0.0237(7) 0.0306(8) 0.0096(6) 0.0176(7) 0.0148(6)
O1 0.0448(10) 0.0306(9) 0.0487(11) 0.0219(8) 0.0283(9) 0.0224(8)
O3 0.0185(6) 0.0220(7) 0.0186(7) 0.0025(5) 0.0064(5) 0.0114(6)
O4 0.0326(8) 0.0266(8) 0.0369(9) 0.0065(7) 0.0116(7) 0.0168(7)
O5 0.0286(8) 0.0373(9) 0.0334(9) -0.0062(7) -0.0015(7) 0.0212(8)
O6 0.0251(8) 0.0369(9) 0.0328(9) -0.0030(7) 0.0021(7) 0.0193(7)
N1 0.0216(8) 0.0240(8) 0.0301(10) 0.0026(7) 0.0076(7) 0.0146(7)
N2 0.0261(9) 0.0254(9) 0.0306(10) 0.0092(7) 0.0080(8) 0.0162(8)
N3 0.0284(9) 0.0287(10) 0.0276(9) 0.0117(8) 0.0110(8) 0.0158(8)
C2 0.0188(9) 0.0281(10) 0.0252(10) 0.0090(8) 0.0093(8) 0.0113(8)
C4 0.0246(10) 0.0334(12) 0.0372(12) 0.0162(10) 0.0144(9) 0.0159(9)
C5 0.0367(13) 0.0501(16) 0.0357(13) 0.0238(12) 0.0176(11) 0.0234(12)
C6 0.0418(14) 0.0657(19) 0.0320(13) 0.0218(13) 0.0210(12) 0.0306(14)
C7 0.0340(13) 0.0535(16) 0.0275(12) 0.0086(11) 0.0140(10) 0.0249(12)
C8 0.0218(10) 0.0341(12) 0.0253(11) 0.0067(9) 0.0085(8) 0.0149(9)
C9 0.0218(10) 0.0308(11) 0.0301(11) 0.0009(9) 0.0092(9) 0.0150(9)
C11 0.0308(11) 0.0284(11) 0.0429(14) 0.0061(10) 0.0150(10) 0.0206(10)
C12 0.0336(12) 0.0313(12) 0.0436(14) 0.0114(10) 0.0121(10) 0.0254(10)
C14 0.0462(14) 0.0368(13) 0.0367(13) 0.0197(11) 0.0150(11) 0.0280(12)
C15 0.0490(15) 0.0320(13) 0.0407(14) 0.0201(11) 0.0236(12) 0.0222(12)
C17 0.0265(11) 0.0347(12) 0.0227(10) 0.0093(9) 0.0088(9) 0.0135(9)
C18 0.0190(9) 0.0336(11) 0.0221(10) 0.0027(8) 0.0063(8) 0.0135(9)
C19 0.0303(12) 0.0479(15) 0.0217(11) 0.0035(10) 0.0093(9) 0.0202(11)
C20 0.0148(8) 0.0247(10) 0.0215(9) -0.0009(8) 0.0042(7) 0.0099(8)
C21 0.0195(9) 0.0273(11) 0.0267(11) -0.0002(8) 0.0049(8) 0.0122(8)
C23 0.0308(12) 0.0338(12) 0.0326(12) -0.0063(10) 0.0067(10) 0.0183(10)
C24 0.0358(13) 0.0498(16) 0.0272(12) -0.0057(11) 0.0091(10) 0.0233(12)
C25 0.0303(12) 0.0536(16) 0.0278(12) -0.0060(11) -0.0011(10) 0.0260(12)
C26 0.0207(9) 0.0287(11) 0.0230(10) 0.0031(8) 0.0059(8) 0.0117(8)
C29 0.0606(18) 0.0365(14) 0.0633(19) 0.0305(14) 0.0330(16) 0.0296(14)
C30 0.0512(17) 0.0407(15) 0.077(2) 0.0290(15) 0.0408(17) 0.0253(14)

loop_
_atom_type_symbol
_atom_type_description
_atom_type_scat_dispersion_real
_atom_type_scat_dispersion_imag
_atom_type_scat_source
C C 0.0033 0.0016 'International Tables Vol C Tables 4.2.6.8 and 6.1.1.4'
H H 0.0000 0.0000 'International Tables Vol C Tables 4.2.6.8 and 6.1.1.4'
N N 0.0061 0.0033 'International Tables Vol C Tables 4.2.6.8 and 6.1.1.4'
O O 0.0106 0.0060 'International Tables Vol C Tables 4.2.6.8 and 6.1.1.4'
Cl Cl 0.1484 0.1585 'International Tables Vol C Tables 4.2.6.8 and 6.1.1.4'
Dy Dy -0.1892 4.4098 'International Tables Vol C Tables 4.2.6.8 and 6.1.1.4'

loop_
_geom_angle_atom_site_label_1
_geom_angle_atom_site_label_2
_geom_angle_atom_site_label_3
_geom_angle
_geom_angle_site_symmetry_1
_geom_angle_site_symmetry_3
O2 Dy1 O3 95.24(6) . 2_666
O2 Dy1 O3 87.18(5) . .
O3 Dy1 O3 72.88(5) 2_666 .
O2 Dy1 O5 95.30(7) . .
O3 Dy1 O5 156.74(6) 2_666 .
O3 Dy1 O5 128.33(5) . .
O2 Dy1 O6 85.06(6) . .
O3 Dy1 O6 149.02(5) 2_666 .
O3 Dy1 O6 76.20(5) . .
O5 Dy1 O6 52.80(6) . .
O2 Dy1 N1 73.16(6) . .
O3 Dy1 N1 84.59(5) 2_666 .
O3 Dy1 N1 148.62(5) . .
O5 Dy1 N1 78.73(6) . .
O6 Dy1 N1 124.55(6) . .
O2 Dy1 N2 139.06(6) . .
O3 Dy1 N2 84.66(6) 2_666 .
O3 Dy1 N2 130.83(6) . .
O5 Dy1 N2 73.83(6) . .
O6 Dy1 N2 115.01(6) . .
N1 Dy1 N2 66.06(6) . .
O2 Dy1 N3 154.97(6) . .
O3 Dy1 N3 88.12(6) 2_666 .
O3 Dy1 N3 70.09(6) . .
O5 Dy1 N3 91.02(7) . .
O6 Dy1 N3 79.57(7) . .
N1 Dy1 N3 131.87(6) . .
N2 Dy1 N3 65.92(6) . .
O2 Dy1 C26 91.43(7) . .
O3 Dy1 C26 171.40(6) 2_666 .
O3 Dy1 C26 102.11(6) . .
O5 Dy1 C26 26.43(6) . .
O6 Dy1 C26 26.43(6) . .
N1 Dy1 C26 102.58(6) . .
N2 Dy1 C26 93.85(7) . .
N3 Dy1 C26 83.55(7) . .
O2 Dy1 Dy1 91.47(4) . 2_666
O3 Dy1 Dy1 36.66(3) 2_666 2_666
O3 Dy1 Dy1 36.22(3) . 2_666
O5 Dy1 Dy1 162.84(4) . 2_666
O6 Dy1 Dy1 112.40(4) . 2_666
N1 Dy1 Dy1 118.37(4) . 2_666
N2 Dy1 Dy1 110.54(4) . 2_666
N3 Dy1 Dy1 76.52(4) . 2_666
C26 Dy1 Dy1 137.93(5) . 2_666
C2 O2 Dy1 142.26(14) . .
C4 O1 C29 116.8(2) . .
C20 O3 Dy1 120.85(12) . 2_666
C20 O3 Dy1 123.90(12) . .
Dy1 O3 Dy1 107.12(5) 2_666 .
C21 O4 C30 112.5(2) . .
C26 O5 Dy1 92.22(13) . .
C26 O6 Dy1 90.91(14) . .
C9 N1 C11 113.76(19) . .
C9 N1 Dy1 127.97(15) . .
C11 N1 Dy1 118.17(15) . .
C14 N2 C12 111.64(19) . .
C14 N2 Dy1 113.07(15) . .
C12 N2 Dy1 110.97(14) . .
C17 N3 C15 116.3(2) . .
C17 N3 Dy1 127.48(17) . .
C15 N3 Dy1 116.24(15) . .
O2 C2 C8 123.1(2) . .
O2 C2 C4 120.3(2) . .
C8 C2 C4 116.6(2) . .
O1 C4 C5 124.3(2) . .
O1 C4 C2 114.6(2) . .
C5 C4 C2 121.2(2) . .
C4 C5 C6 121.1(3) . .
C7 C6 C5 119.3(2) . .
C6 C7 C8 121.2(3) . .
C7 C8 C2 120.5(2) . .
C7 C8 C9 116.8(2) . .
C2 C8 C9 122.7(2) . .
N1 C9 C8 128.1(2) . .
N1 C11 C12 110.39(19) . .
N2 C12 C11 109.14(19) . .
N2 C14 C15 108.5(2) . .
N3 C15 C14 109.3(2) . .
N3 C17 C18 125.9(2) . .
C19 C18 C20 120.2(2) . .
C19 C18 C17 116.9(2) . .
C20 C18 C17 122.9(2) . .
C24 C19 C18 121.6(3) . .
O3 C20 C18 122.3(2) . .
O3 C20 C21 120.7(2) . .
C18 C20 C21 117.0(2) . .
O4 C21 C23 118.2(2) . .
O4 C21 C20 120.38(19) . .
C23 C21 C20 121.3(2) . .
C21 C23 C24 121.0(2) . .
C19 C24 C23 118.7(2) . .
C26 C25 Cl2 108.0(2) . .
C26 C25 Cl1 111.85(18) . .
Cl2 C25 Cl1 110.26(16) . .
O6 C26 O5 123.8(2) . .
O6 C26 C25 116.6(2) . .
O5 C26 C25 119.5(2) . .
O6 C26 Dy1 62.66(12) . .
O5 C26 Dy1 61.36(11) . .
C25 C26 Dy1 173.26(18) . .

loop_
_geom_bond_atom_site_label_1
_geom_bond_atom_site_label_2
_geom_bond_distance
_geom_bond_site_symmetry_2
Dy1 O2 2.1894(16) .
Dy1 O3 2.3466(14) 2_666
Dy1 O3 2.3716(14) .
Dy1 O5 2.4555(16) .
Dy1 O6 2.4839(17) .
Dy1 N1 2.5335(18) .
Dy1 N2 2.5411(19) .
Dy1 N3 2.574(2) .
Dy1 C26 2.796(2) .
Dy1 Dy1 3.7957(3) 2_666
Cl1 C25 1.764(3) .
Cl2 C25 1.743(4) .
O2 C2 1.309(3) .
O1 C4 1.367(3) .
O1 C29 1.428(3) .
O3 C20 1.344(2) .
O3 Dy1 2.3466(14) 2_666
O4 C21 1.378(3) .
O4 C30 1.437(3) .
O5 C26 1.245(3) .
O6 C26 1.245(3) .
N1 C9 1.279(3) .
N1 C11 1.473(3) .
N2 C14 1.465(3) .
N2 C12 1.474(3) .
N3 C17 1.277(3) .
N3 C15 1.468(3) .
C2 C8 1.415(3) .
C2 C4 1.435(3) .
C4 C5 1.373(4) .
C5 C6 1.397(4) .
C6 C7 1.365(4) .
C7 C8 1.411(3) .
C8 C9 1.445(3) .
C11 C12 1.507(4) .
C14 C15 1.504(4) .
C17 C18 1.453(3) .
C18 C19 1.405(3) .
C18 C20 1.409(3) .
C19 C24 1.369(4) .
C20 C21 1.411(3) .
C21 C23 1.384(3) .
C23 C24 1.388(4) .
C25 C26 1.530(3) .
O7 C31 1.066(15) .

loop_
_geom_torsion_atom_site_label_1
_geom_torsion_atom_site_label_2
_geom_torsion_atom_site_label_3
_geom_torsion_atom_site_label_4
_geom_torsion
_geom_torsion_site_symmetry_1
_geom_torsion_site_symmetry_4
O3 Dy1 O2 C2 -64.0(2) 2_666 .
O3 Dy1 O2 C2 -136.5(2) . .
O5 Dy1 O2 C2 95.3(2) . .
O6 Dy1 O2 C2 147.1(2) . .
N1 Dy1 O2 C2 18.8(2) . .
N2 Dy1 O2 C2 23.9(3) . .
N3 Dy1 O2 C2 -160.8(2) . .
C26 Dy1 O2 C2 121.5(2) . .
Dy1 Dy1 O2 C2 -100.5(2) 2_666 .
O2 Dy1 O3 C20 -115.06(16) . .
O3 Dy1 O3 C20 148.58(19) 2_666 .
O5 Dy1 O3 C20 -20.52(18) . .
O6 Dy1 O3 C20 -29.45(16) . .
N1 Dy1 O3 C20 -165.42(15) . .
N2 Dy1 O3 C20 81.84(17) . .
N3 Dy1 O3 C20 54.27(16) . .
C26 Dy1 O3 C20 -24.20(17) . .
Dy1 Dy1 O3 C20 148.57(19) 2_666 .
O2 Dy1 O3 Dy1 96.37(6) . 2_666
O3 Dy1 O3 Dy1 0.0 2_666 2_666
O5 Dy1 O3 Dy1 -169.10(7) . 2_666
O6 Dy1 O3 Dy1 -178.03(8) . 2_666
N1 Dy1 O3 Dy1 46.01(13) . 2_666
N2 Dy1 O3 Dy1 -66.74(9) . 2_666
N3 Dy1 O3 Dy1 -94.30(7) . 2_666
C26 Dy1 O3 Dy1 -172.77(6) . 2_666
O2 Dy1 O5 C26 82.49(15) . .
O3 Dy1 O5 C26 -160.86(14) 2_666 .
O3 Dy1 O5 C26 -8.10(18) . .
O6 Dy1 O5 C26 2.81(14) . .
N1 Dy1 O5 C26 154.12(16) . .
N2 Dy1 O5 C26 -137.78(16) . .
N3 Dy1 O5 C26 -73.25(16) . .
Dy1 Dy1 O5 C26 -30.4(3) 2_666 .
O2 Dy1 O6 C26 -103.31(15) . .
O3 Dy1 O6 C26 164.73(13) 2_666 .
O3 Dy1 O6 C26 168.39(16) . .
O5 Dy1 O6 C26 -2.81(14) . .
N1 Dy1 O6 C26 -37.68(18) . .
N2 Dy1 O6 C26 39.47(17) . .
N3 Dy1 O6 C26 96.53(15) . .
Dy1 Dy1 O6 C26 167.13(13) 2_666 .
O2 Dy1 N1 C9 -12.59(18) . .
O3 Dy1 N1 C9 84.57(19) 2_666 .
O3 Dy1 N1 C9 40.9(2) . .
O5 Dy1 N1 C9 -111.73(19) . .
O6 Dy1 N1 C9 -84.1(2) . .
N2 Dy1 N1 C9 171.1(2) . .
N3 Dy1 N1 C9 167.15(17) . .
C26 Dy1 N1 C9 -100.25(19) . .
Dy1 Dy1 N1 C9 69.77(19) 2_666 .
O2 Dy1 N1 C11 171.33(17) . .
O3 Dy1 N1 C11 -91.51(16) 2_666 .
O3 Dy1 N1 C11 -135.20(15) . .
O5 Dy1 N1 C11 72.19(16) . .
O6 Dy1 N1 C11 99.85(16) . .
N2 Dy1 N1 C11 -4.97(15) . .
N3 Dy1 N1 C11 -8.93(19) . .
C26 Dy1 N1 C11 83.67(16) . .
Dy1 Dy1 N1 C11 -106.31(15) 2_666 .
O2 Dy1 N2 C14 152.46(15) . .
O3 Dy1 N2 C14 -115.69(16) 2_666 .
O3 Dy1 N2 C14 -53.82(18) . .
O5 Dy1 N2 C14 73.26(16) . .
O6 Dy1 N2 C14 39.35(18) . .
N1 Dy1 N2 C14 157.87(17) . .
N3 Dy1 N2 C14 -25.36(16) . .
C26 Dy1 N2 C14 55.82(17) . .
Dy1 Dy1 N2 C14 -89.25(16) 2_666 .
O2 Dy1 N2 C12 26.1(2) . .
O3 Dy1 N2 C12 117.98(15) 2_666 .
O3 Dy1 N2 C12 179.85(13) . .
O5 Dy1 N2 C12 -53.07(15) . .
O6 Dy1 N2 C12 -86.98(16) . .
N1 Dy1 N2 C12 31.55(15) . .
N3 Dy1 N2 C12 -151.69(17) . .
C26 Dy1 N2 C12 -70.51(16) . .
Dy1 Dy1 N2 C12 144.42(14) 2_666 .
O2 Dy1 N3 C17 -3.5(3) . .
O3 Dy1 N3 C17 -101.9(2) 2_666 .
O3 Dy1 N3 C17 -29.40(19) . .
O5 Dy1 N3 C17 101.4(2) . .
O6 Dy1 N3 C17 49.57(19) . .
N1 Dy1 N3 C17 177.12(17) . .
N2 Dy1 N3 C17 173.1(2) . .
C26 Dy1 N3 C17 76.0(2) . .
Dy1 Dy1 N3 C17 -66.69(19) 2_666 .
O2 Dy1 N3 C15 178.17(16) . .
O3 Dy1 N3 C15 79.79(17) 2_666 .
O3 Dy1 N3 C15 152.25(18) . .
O5 Dy1 N3 C15 -76.96(17) . .
O6 Dy1 N3 C15 -128.78(17) . .
N1 Dy1 N3 C15 -1.2(2) . .
N2 Dy1 N3 C15 -5.20(16) . .
C26 Dy1 N3 C15 -102.36(17) . .
Dy1 Dy1 N3 C15 114.96(17) 2_666 .
Dy1 O2 C2 C8 -14.4(4) . .
Dy1 O2 C2 C4 166.40(17) . .
C29 O1 C4 C5 -4.7(4) . .
C29 O1 C4 C2 175.3(2) . .
O2 C2 C4 O1 2.9(3) . .
C8 C2 C4 O1 -176.3(2) . .
O2 C2 C4 C5 -177.0(2) . .
C8 C2 C4 C5 3.8(3) . .
O1 C4 C5 C6 178.4(2) . .
C2 C4 C5 C6 -1.6(4) . .
C4 C5 C6 C7 -1.3(4) . .
C5 C6 C7 C8 1.9(4) . .
C6 C7 C8 C2 0.4(4) . .
C6 C7 C8 C9 -177.3(2) . .
O2 C2 C8 C7 177.7(2) . .
C4 C2 C8 C7 -3.1(3) . .
O2 C2 C8 C9 -4.8(3) . .
C4 C2 C8 C9 174.4(2) . .
C11 N1 C9 C8 -178.5(2) . .
Dy1 N1 C9 C8 5.3(3) . .
C7 C8 C9 N1 -175.4(2) . .
C2 C8 C9 N1 7.0(4) . .
C9 N1 C11 C12 161.9(2) . .
Dy1 N1 C11 C12 -21.4(2) . .
C14 N2 C12 C11 177.4(2) . .
Dy1 N2 C12 C11 -55.5(2) . .
N1 C11 C12 N2 50.2(3) . .
C12 N2 C14 C15 178.9(2) . .
Dy1 N2 C14 C15 53.0(2) . .
C17 N3 C15 C14 -144.8(2) . .
Dy1 N3 C15 C14 33.7(3) . .
N2 C14 C15 N3 -56.4(3) . .
C15 N3 C17 C18 -178.6(2) . .
Dy1 N3 C17 C18 3.1(3) . .
N3 C17 C18 C19 -161.4(2) . .
N3 C17 C18 C20 20.4(4) . .
C20 C18 C19 C24 -4.0(4) . .
C17 C18 C19 C24 177.7(2) . .
Dy1 O3 C20 C18 87.7(2) 2_666 .
Dy1 O3 C20 C18 -56.8(2) . .
Dy1 O3 C20 C21 -90.4(2) 2_666 .
Dy1 O3 C20 C21 125.07(17) . .
C19 C18 C20 O3 -171.75(19) . .
C17 C18 C20 O3 6.3(3) . .
C19 C18 C20 C21 6.5(3) . .
C17 C18 C20 C21 -175.4(2) . .
C30 O4 C21 C23 105.8(3) . .
C30 O4 C21 C20 -77.5(3) . .
O3 C20 C21 O4 -3.4(3) . .
C18 C20 C21 O4 178.35(19) . .
O3 C20 C21 C23 173.2(2) . .
C18 C20 C21 C23 -5.0(3) . .
O4 C21 C23 C24 177.7(2) . .
C20 C21 C23 C24 1.0(4) . .
C18 C19 C24 C23 -0.2(4) . .
C21 C23 C24 C19 1.7(4) . .
Dy1 O6 C26 O5 5.3(3) . .
Dy1 O6 C26 C25 -172.5(2) . .
Dy1 O5 C26 O6 -5.4(3) . .
Dy1 O5 C26 C25 172.4(2) . .
Cl2 C25 C26 O6 102.4(2) . .
Cl1 C25 C26 O6 -136.1(2) . .
Cl2 C25 C26 O5 -75.5(3) . .
Cl1 C25 C26 O5 46.0(3) . .
Cl2 C25 C26 Dy1 20.1(16) . .
Cl1 C25 C26 Dy1 141.5(14) . .
O2 Dy1 C26 O6 75.89(15) . .
O3 Dy1 C26 O6 -65.0(4) 2_666 .
O3 Dy1 C26 O6 -11.53(16) . .
O5 Dy1 C26 O6 175.0(2) . .
N1 Dy1 C26 O6 148.95(15) . .
N2 Dy1 C26 O6 -144.74(15) . .
N3 Dy1 C26 O6 -79.52(15) . .
Dy1 Dy1 C26 O6 -17.89(19) 2_666 .
O2 Dy1 C26 O5 -99.07(15) . .
O3 Dy1 C26 O5 120.0(4) 2_666 .
O3 Dy1 C26 O5 173.51(15) . .
O6 Dy1 C26 O5 -175.0(2) . .
N1 Dy1 C26 O5 -26.01(16) . .
N2 Dy1 C26 O5 40.30(16) . .
N3 Dy1 C26 O5 105.52(16) . .
Dy1 Dy1 C26 O5 167.14(12) 2_666 .
O2 Dy1 C26 C25 161.7(15) . .
O3 Dy1 C26 C25 20.8(17) 2_666 .
O3 Dy1 C26 C25 74.3(15) . .
O5 Dy1 C26 C25 -99.2(15) . .
O6 Dy1 C26 C25 85.8(15) . .
N1 Dy1 C26 C25 -125.2(15) . .
N2 Dy1 C26 C25 -58.9(15) . .
N3 Dy1 C26 C25 6.3(15) . .
Dy1 Dy1 C26 C25 67.9(15) 2_666 .
